data_4125415
loop_
_publ_author_name
'Piou, Tiffany'
'Romanov-Michailidis, Fedor'
'Romanova-Michaelides, Maria'
'Jackson, Kelvin E.'
'Semakul, Natthawat'
'Taggart, Trevor D.'
'Newell, Brian S.'
'Rithner, Christopher D.'
'Paton, Robert S.'
'Rovis, Tomislav'

_publ_section_title
;
 Correlating Reactivity and Selectivity to Cyclopentadienyl Ligand
 Properties in Rh(III)-Catalyzed C-H Activation Reactions: An Experimental
 and Computational Study.
;
_journal_issue 3
_journal_name_full 'Journal of the American Chemical Society'
_journal_page_first 1296
_journal_page_last 1310
_journal_paper_doi 10.1021/jacs.6b11670
_journal_volume 139
_journal_year 2017
_chemical_formula_moiety 'C30 H46 Cl4 Rh2'
_chemical_formula_sum 'C30 H46 Cl4 Rh2'
_chemical_formula_weight 754.29
_space_group_crystal_system monoclinic
_space_group_IT_number 14
_space_group_name_Hall '-P 2ybc'
_space_group_name_H-M_alt 'P 1 21/c 1'
_symmetry_space_group_name_Hall '-P 2ybc'
_symmetry_space_group_name_H-M 'P 1 21/c 1'
_atom_sites_solution_hydrogens geom
_audit_creation_method SHELXL-2014/7
_cell_angle_alpha 90
_cell_angle_beta 100.257(2)
_cell_angle_gamma 90
_cell_formula_units_Z 2
_cell_length_a 7.6900(6)
_cell_length_b 11.9817(9)
_cell_length_c 16.7847(12)
_cell_measurement_reflns_used 9872
_cell_measurement_temperature 120(2)
_cell_measurement_theta_max 33.89
_cell_measurement_theta_min 2.69
_cell_volume 1521.8(2)
_computing_cell_refinement 'Bruker SAINT'
_computing_data_collection 'Bruker APEX2'
_computing_data_reduction 'Bruker SAINT'
_computing_molecular_graphics 'Bruker SHELXTL'
_computing_publication_material 'Bruker SHELXTL'
_computing_structure_refinement 'SHELXL-2014/7 (Sheldrick, 2014)'
_computing_structure_solution 'SHELXS-97 (Sheldrick 2008)'
_diffrn_ambient_temperature 120(2)
_diffrn_measured_fraction_theta_full 1.000
_diffrn_measured_fraction_theta_max 0.998
_diffrn_measurement_device_type 'Bruker APEX-II CCD'
_diffrn_measurement_method '\f and \w scans'
_diffrn_radiation_type MoK\a
_diffrn_radiation_wavelength 0.71073
_diffrn_reflns_av_R_equivalents 0.0749
_diffrn_reflns_av_unetI/netI 0.0424
_diffrn_reflns_Laue_measured_fraction_full 1.000
_diffrn_reflns_Laue_measured_fraction_max 0.998
_diffrn_reflns_limit_h_max 12
_diffrn_reflns_limit_h_min -12
_diffrn_reflns_limit_k_max 19
_diffrn_reflns_limit_k_min -19
_diffrn_reflns_limit_l_max 26
_diffrn_reflns_limit_l_min -26
_diffrn_reflns_number 58401
_diffrn_reflns_point_group_measured_fraction_full 1.000
_diffrn_reflns_point_group_measured_fraction_max 0.998
_diffrn_reflns_theta_full 25.242
_diffrn_reflns_theta_max 34.463
_diffrn_reflns_theta_min 2.100
_exptl_absorpt_coefficient_mu 1.454
_exptl_absorpt_correction_T_max 1.0000
_exptl_absorpt_correction_T_min 0.9149
_exptl_absorpt_correction_type multi-scan
_exptl_absorpt_process_details 'SCALE (Bruker, 2009)'
_exptl_crystal_colour red
_exptl_crystal_density_diffrn 1.646
_exptl_crystal_density_meas ?
_exptl_crystal_density_method 'not measured'
_exptl_crystal_description block
_exptl_crystal_F_000 768
_exptl_crystal_size_max 0.319
_exptl_crystal_size_mid 0.173
_exptl_crystal_size_min 0.110
_refine_diff_density_max 1.232
_refine_diff_density_min -0.991
_refine_diff_density_rms 0.137
_refine_ls_extinction_method none
_refine_ls_goodness_of_fit_ref 1.022
_refine_ls_hydrogen_treatment constr
_refine_ls_matrix_type full
_refine_ls_number_parameters 210
_refine_ls_number_reflns 6415
_refine_ls_number_restraints 0
_refine_ls_restrained_S_all 1.022
_refine_ls_R_factor_all 0.0566
_refine_ls_R_factor_gt 0.0375
_refine_ls_shift/su_max 0.001
_refine_ls_shift/su_mean 0.000
_refine_ls_structure_factor_coef Fsqd
_refine_ls_weighting_details 'w=1/[\s^2^(Fo^2^)+(0.0334P)^2^+1.9782P] where P=(Fo^2^+2Fc^2^)/3'
_refine_ls_weighting_scheme calc
_refine_ls_wR_factor_gt 0.0775
_refine_ls_wR_factor_ref 0.0851
_reflns_Friedel_coverage 0.000
_reflns_number_gt 4935
_reflns_number_total 6415
_reflns_threshold_expression 'I > 2\s(I)'
_cod_data_source_file Rh3.cif
_cod_data_source_block rovis192
_cod_depositor_comments
;
The following automatic conversions were performed:

'_exptl_crystal_density_meas' value 'not measured' was changed to '?'
- the value is perceived as not measured.

Automatic conversion script
Id: cif_fix_values 4268 2015-11-12 08:31:59Z antanas 

 Adding full bibliography for 4125410--4125429.cif.
;
_cod_database_code 4125415
_shelx_shelxl_version_number 2014/7
_shelx_space_group_comment
; 
The symmetry employed for this shelxl refinement is uniquely defined 
by the following loop, which should always be used as a source of 
symmetry information in preference to the above space-group names. 
They are only intended as comments. 
;
_shelx_estimated_absorpt_t_min 0.654
_shelx_estimated_absorpt_t_max 0.856

loop_
_space_group_symop_operation_xyz
'x, y, z'
'-x, y+1/2, -z+1/2'
'-x, -y, -z'
'x, -y-1/2, z-1/2'

loop_
_atom_site_label
_atom_site_type_symbol
_atom_site_fract_x
_atom_site_fract_y
_atom_site_fract_z
_atom_site_U_iso_or_equiv
_atom_site_adp_type
_atom_site_occupancy
_atom_site_site_symmetry_order
_atom_site_calc_flag
_atom_site_refinement_flags_posn
_atom_site_refinement_flags_adp
_atom_site_refinement_flags_occupancy
_atom_site_disorder_assembly
_atom_site_disorder_group
Rh1 Rh 0.44257(2) 0.09518(2) 0.41454(2) 0.01401(5) Uani 1 1 d . . . . .
Cl1 Cl 0.63745(8) -0.00348(5) 0.34340(4) 0.02302(12) Uani 1 1 d . . . . .
Cl2 Cl 0.33755(7) -0.08258(4) 0.45997(3) 0.01723(10) Uani 1 1 d . . . . .
C1 C 0.2244(4) 0.1571(2) 0.32960(18) 0.0354(8) Uani 1 1 d . . . . .
C2 C 0.1919(3) 0.1771(2) 0.41055(19) 0.0271(6) Uani 1 1 d . . . . .
C3 C 0.3282(3) 0.24586(18) 0.45181(14) 0.0171(4) Uani 1 1 d . . . . .
C4 C 0.4487(3) 0.27088(18) 0.39727(14) 0.0173(4) Uani 1 1 d . . . . .
C5 C 0.3818(4) 0.2182(2) 0.32158(15) 0.0298(6) Uani 1 1 d . . . . .
C6 C 0.1505(8) 0.1090(5) 0.2425(4) 0.0232(15) Uani 0.435(8) 1 d . . P A 1
H6A H 0.2356 0.1174 0.2043 0.028 Uiso 0.435(8) 1 calc R U P A 1
C7 C -0.024(4) 0.176(3) 0.216(2) 0.032(3) Uani 0.435(8) 1 d . . P A 1
H7A H -0.0736 0.1938 0.2645 0.038 Uiso 0.435(8) 1 calc R U P A 1
H7B H 0.0067 0.2476 0.1921 0.038 Uiso 0.435(8) 1 calc R U P A 1
C8 C -0.1708(12) 0.1188(7) 0.1533(6) 0.0270(18) Uani 0.435(8) 1 d . . P A 1
H8A H -0.2274 0.1744 0.1133 0.032 Uiso 0.435(8) 1 calc R U P A 1
H8B H -0.2626 0.0878 0.1816 0.032 Uiso 0.435(8) 1 calc R U P A 1
C9 C -0.0874(9) 0.0221(5) 0.1085(3) 0.0161(12) Uani 0.435(8) 1 d . . P A 1
H9A H -0.1774 -0.0145 0.0673 0.019 Uiso 0.435(8) 1 calc R U P A 1
H9B H 0.0097 0.0502 0.0824 0.019 Uiso 0.435(8) 1 calc R U P A 1
C10 C -0.019(5) -0.057(3) 0.178(2) 0.024(2) Uani 0.435(8) 1 d . . P A 1
H10A H -0.1216 -0.0929 0.1952 0.029 Uiso 0.435(8) 1 calc R U P A 1
H10B H 0.0511 -0.1158 0.1573 0.029 Uiso 0.435(8) 1 calc R U P A 1
C11 C 0.0881(16) -0.0071(9) 0.2477(7) 0.039(3) Uani 0.435(8) 1 d . . P A 1
H11A H 0.1936 -0.0550 0.2634 0.047 Uiso 0.435(8) 1 calc R U P A 1
H11B H 0.0203 -0.0103 0.2926 0.047 Uiso 0.435(8) 1 calc R U P A 1
C6A C 0.0750(5) 0.0939(3) 0.2742(2) 0.0141(9) Uani 0.565(8) 1 d . . P A 2
H6C H -0.0195 0.0705 0.3047 0.017 Uiso 0.565(8) 1 calc R U P A 2
C7A C 0.001(3) 0.188(2) 0.2046(15) 0.032(3) Uani 0.565(8) 1 d . . P A 2
H7C H -0.0668 0.2446 0.2291 0.038 Uiso 0.565(8) 1 calc R U P A 2
H7D H 0.1031 0.2254 0.1881 0.038 Uiso 0.565(8) 1 calc R U P A 2
C8A C -0.1133(14) 0.1427(7) 0.1316(6) 0.052(3) Uani 0.565(8) 1 d . . P A 2
H8C H -0.2236 0.1871 0.1218 0.062 Uiso 0.565(8) 1 calc R U P A 2
H8D H -0.0528 0.1556 0.0850 0.062 Uiso 0.565(8) 1 calc R U P A 2
C9A C -0.1606(12) 0.0282(6) 0.1314(5) 0.048(2) Uani 0.565(8) 1 d . . P A 2
H9C H -0.2091 0.0059 0.0751 0.058 Uiso 0.565(8) 1 calc R U P A 2
H9D H -0.2564 0.0197 0.1633 0.058 Uiso 0.565(8) 1 calc R U P A 2
C10A C -0.006(4) -0.056(3) 0.1666(15) 0.024(2) Uani 0.565(8) 1 d . . P A 2
H10C H -0.0580 -0.1206 0.1903 0.029 Uiso 0.565(8) 1 calc R U P A 2
H10D H 0.0481 -0.0835 0.1211 0.029 Uiso 0.565(8) 1 calc R U P A 2
C11A C 0.1450(9) -0.0056(7) 0.2329(6) 0.0232(15) Uani 0.565(8) 1 d . . P A 2
H11C H 0.1883 -0.0636 0.2736 0.028 Uiso 0.565(8) 1 calc R U P A 2
H11D H 0.2452 0.0183 0.2072 0.028 Uiso 0.565(8) 1 calc R U P A 2
C12 C 0.0424(4) 0.1355(3) 0.4481(3) 0.0541(11) Uani 1 1 d . . . . .
H12A H 0.0864 0.1149 0.5046 0.081 Uiso 1 1 calc R U . . .
H12B H -0.0106 0.0700 0.4183 0.081 Uiso 1 1 calc R U . . .
H12C H -0.0469 0.1943 0.4461 0.081 Uiso 1 1 calc R U . . .
C13 C 0.3459(4) 0.2862(2) 0.53701(16) 0.0299(6) Uani 1 1 d . . . . .
H13A H 0.2716 0.3523 0.5386 0.045 Uiso 1 1 calc R U . . .
H13B H 0.4695 0.3055 0.5577 0.045 Uiso 1 1 calc R U . . .
H13C H 0.3081 0.2273 0.5707 0.045 Uiso 1 1 calc R U . . .
C14 C 0.6051(4) 0.3457(2) 0.4151(2) 0.0370(7) Uani 1 1 d . . . . .
H14A H 0.6916 0.3242 0.3815 0.055 Uiso 1 1 calc R U . . .
H14B H 0.6588 0.3392 0.4724 0.055 Uiso 1 1 calc R U . . .
H14C H 0.5680 0.4231 0.4031 0.055 Uiso 1 1 calc R U . . .
C15 C 0.4667(7) 0.2274(3) 0.24886(19) 0.0605(13) Uani 1 1 d . . . . .
H15A H 0.4255 0.2955 0.2189 0.091 Uiso 1 1 calc R U . . .
H15B H 0.4353 0.1623 0.2140 0.091 Uiso 1 1 calc R U . . .
H15C H 0.5954 0.2306 0.2658 0.091 Uiso 1 1 calc R U . . .

loop_
_atom_site_aniso_label
_atom_site_aniso_U_11
_atom_site_aniso_U_22
_atom_site_aniso_U_33
_atom_site_aniso_U_23
_atom_site_aniso_U_13
_atom_site_aniso_U_12
Rh1 0.01551(8) 0.01109(7) 0.01310(8) 0.00122(6) -0.00377(5) 0.00094(6)
Cl1 0.0236(3) 0.0215(3) 0.0246(3) 0.0005(2) 0.0058(2) 0.0025(2)
Cl2 0.0165(2) 0.0150(2) 0.0172(2) 0.00267(18) -0.00514(18) -0.00131(17)
C1 0.0441(16) 0.0138(10) 0.0351(15) -0.0052(10) -0.0293(13) 0.0097(10)
C2 0.0153(10) 0.0140(10) 0.0470(16) 0.0047(10) -0.0078(10) 0.0035(8)
C3 0.0179(10) 0.0141(9) 0.0179(10) 0.0030(8) -0.0004(8) 0.0046(7)
C4 0.0203(10) 0.0132(9) 0.0178(10) 0.0023(7) 0.0020(8) 0.0018(8)
C5 0.0560(18) 0.0170(10) 0.0140(10) 0.0035(9) 0.0000(11) 0.0152(11)
C6 0.023(3) 0.022(3) 0.020(3) 0.000(2) -0.008(2) -0.005(2)
C7 0.042(6) 0.016(5) 0.027(6) -0.002(4) -0.022(4) 0.007(4)
C8 0.027(4) 0.019(3) 0.026(4) -0.004(3) -0.021(3) -0.002(3)
C9 0.022(3) 0.019(2) 0.007(2) -0.0055(17) 0.0024(19) -0.006(2)
C10 0.030(4) 0.0213(12) 0.020(6) -0.009(4) 0.002(3) -0.002(2)
C11 0.054(7) 0.016(3) 0.034(6) 0.007(4) -0.029(5) -0.005(5)
C6A 0.0142(17) 0.0134(16) 0.0131(17) -0.0027(13) -0.0021(13) -0.0009(13)
C7A 0.042(6) 0.016(5) 0.027(6) -0.002(4) -0.022(4) 0.007(4)
C8A 0.055(6) 0.032(4) 0.052(5) -0.008(3) -0.036(4) 0.010(4)
C9A 0.051(5) 0.040(3) 0.041(4) 0.002(3) -0.025(3) -0.009(3)
C10A 0.030(4) 0.0213(12) 0.020(6) -0.009(4) 0.002(3) -0.002(2)
C11A 0.017(3) 0.019(2) 0.030(3) -0.014(2) -0.004(2) 0.001(2)
C12 0.0161(13) 0.0269(15) 0.119(4) 0.0174(19) 0.0121(17) 0.0019(11)
C13 0.0419(16) 0.0302(13) 0.0188(11) 0.0026(10) 0.0089(11) 0.0158(12)
C14 0.0247(13) 0.0212(13) 0.065(2) 0.0065(13) 0.0092(14) -0.0039(10)
C15 0.131(4) 0.0361(17) 0.0213(14) 0.0158(13) 0.033(2) 0.034(2)

loop_
_atom_type_symbol
_atom_type_description
_atom_type_scat_dispersion_real
_atom_type_scat_dispersion_imag
_atom_type_scat_source
C C 0.0033 0.0016 'International Tables Vol C Tables 4.2.6.8 and 6.1.1.4'
H H 0.0000 0.0000 'International Tables Vol C Tables 4.2.6.8 and 6.1.1.4'
Cl Cl 0.1484 0.1585 'International Tables Vol C Tables 4.2.6.8 and 6.1.1.4'
Rh Rh -1.1178 0.9187 'International Tables Vol C Tables 4.2.6.8 and 6.1.1.4'

loop_
_geom_angle_atom_site_label_1
_geom_angle_atom_site_label_2
_geom_angle_atom_site_label_3
_geom_angle
_geom_angle_site_symmetry_3
C4 Rh1 C1 66.31(9) .
C4 Rh1 C5 39.19(9) .
C1 Rh1 C5 39.46(13) .
C4 Rh1 C3 39.50(9) .
C1 Rh1 C3 65.68(9) .
C5 Rh1 C3 65.52(9) .
C4 Rh1 C2 65.55(9) .
C1 Rh1 C2 39.39(12) .
C5 Rh1 C2 65.48(12) .
C3 Rh1 C2 38.37(9) .
C4 Rh1 Cl1 112.99(6) .
C1 Rh1 Cl1 109.09(9) .
C5 Rh1 Cl1 92.94(8) .
C3 Rh1 Cl1 152.46(6) .
C2 Rh1 Cl1 147.97(8) .
C4 Rh1 Cl2 157.00(6) .
C1 Rh1 Cl2 104.32(9) .
C5 Rh1 Cl2 141.86(9) .
C3 Rh1 Cl2 117.74(6) .
C2 Rh1 Cl2 93.61(7) .
Cl1 Rh1 Cl2 89.79(2) .
C4 Rh1 Cl2 98.56(6) 3_656
C1 Rh1 Cl2 158.91(8) 3_656
C5 Rh1 Cl2 134.04(9) 3_656
C3 Rh1 Cl2 93.25(6) 3_656
C2 Rh1 Cl2 121.98(8) 3_656
Cl1 Rh1 Cl2 90.05(2) 3_656
Cl2 Rh1 Cl2 83.940(19) 3_656
Rh1 Cl2 Rh1 96.060(19) 3_656
C5 C1 C2 107.0(2) .
C5 C1 C6A 137.8(3) .
C2 C1 C6A 114.4(3) .
C5 C1 C6 105.6(4) .
C2 C1 C6 146.8(4) .
C5 C1 Rh1 70.44(14) .
C2 C1 Rh1 71.09(13) .
C6A C1 Rh1 130.2(2) .
C6 C1 Rh1 127.0(3) .
C3 C2 C1 108.7(2) .
C3 C2 C12 123.2(3) .
C1 C2 C12 128.1(3) .
C3 C2 Rh1 70.67(13) .
C1 C2 Rh1 69.51(15) .
C12 C2 Rh1 126.00(19) .
C2 C3 C4 108.3(2) .
C2 C3 C13 126.2(2) .
C4 C3 C13 125.5(2) .
C2 C3 Rh1 70.96(14) .
C4 C3 Rh1 69.40(12) .
C13 C3 Rh1 125.36(16) .
C5 C4 C3 107.6(2) .
C5 C4 C14 126.5(3) .
C3 C4 C14 125.8(2) .
C5 C4 Rh1 70.78(13) .
C3 C4 Rh1 71.10(12) .
C14 C4 Rh1 127.32(18) .
C4 C5 C1 108.4(2) .
C4 C5 C15 123.7(3) .
C1 C5 C15 127.8(3) .
C4 C5 Rh1 70.03(13) .
C1 C5 Rh1 70.10(14) .
C15 C5 Rh1 125.4(2) .
C11 C6 C7 103.3(13) .
C11 C6 C1 110.8(6) .
C7 C6 C1 103.3(15) .
C8 C7 C6 117(3) .
C7 C8 C9 109.5(16) .
C10 C9 C8 101.8(14) .
C11 C10 C9 116(3) .
C10 C11 C6 119.0(17) .
C11A C6A C1 111.9(4) .
C11A C6A C7A 108.4(11) .
C1 C6A C7A 102.7(10) .
C8A C7A C6A 114.9(17) .
C9A C8A C7A 117.9(11) .
C8A C9A C10A 115.8(13) .
C11A C10A C9A 115.5(19) .
C6A C11A C10A 110.1(11) .

loop_
_geom_bond_atom_site_label_1
_geom_bond_atom_site_label_2
_geom_bond_distance
_geom_bond_site_symmetry_2
Rh1 C4 2.127(2) .
Rh1 C1 2.132(2) .
Rh1 C5 2.137(2) .
Rh1 C3 2.149(2) .
Rh1 C2 2.153(2) .
Rh1 Cl1 2.3888(6) .
Rh1 Cl2 2.4473(6) .
Rh1 Cl2 2.4596(5) 3_656
Cl2 Rh1 2.4597(5) 3_656
C1 C5 1.441(5) .
C1 C2 1.444(5) .
C1 C6A 1.542(4) .
C1 C6 1.580(6) .
C2 C3 1.414(3) .
C2 C12 1.492(4) .
C3 C4 1.445(3) .
C3 C13 1.493(3) .
C4 C5 1.430(3) .
C4 C14 1.488(4) .
C5 C15 1.487(4) .
C6 C11 1.479(13) .
C6 C7 1.56(4) .
C7 C8 1.56(4) .
C8 C9 1.578(12) .
C9 C10 1.52(4) .
C10 C11 1.43(4) .
C6A C11A 1.526(9) .
C6A C7A 1.65(3) .
C7A C8A 1.48(3) .
C8A C9A 1.420(12) .
C9A C10A 1.59(3) .
C10A C11A 1.58(3) .
